data_2203109
loop_
_publ_author_name
'A. van der Lee'
'M. Barboiu'

_publ_section_title
;
 1-Amino-3-ammonioguanidinium dichloride
;
_journal_issue 1
_journal_name_full 'Acta Crystallographica Section E'
_journal_page_first o89
_journal_page_last o91
_journal_paper_doi 10.1107/S160053680302840X
_journal_volume 60
_journal_year 2004
_chemical_formula_iupac 'C1 H9 N5 2+, 2Cl 1-'
_chemical_formula_moiety 'C1 H9 N5 2+, 2Cl 1-'
_chemical_formula_sum 'C H9 Cl2 N5'
_chemical_formula_weight 162.02
_space_group_IT_number 14
_symmetry_cell_setting monoclinic
_symmetry_space_group_name_Hall '-P 2ybc'
_symmetry_space_group_name_H-M 'P 1 21/c 1'
_atom_sites_solution_hydrogens difmap
_atom_sites_solution_primary direct
_cell_angle_alpha 90
_cell_angle_beta 94.36(3)
_cell_angle_gamma 90
_cell_formula_units_Z 4
_cell_length_a 4.503(2)
_cell_length_b 21.234(8)
_cell_length_c 6.936(2)
_cell_measurement_reflns_used 21
_cell_measurement_temperature 293
_cell_measurement_theta_max 12
_cell_measurement_theta_min 10
_cell_volume 661.3(4)
_computing_cell_refinement P3
_computing_data_collection 'P3 (Siemens, 1993)'
_computing_data_reduction 'XDISK in P3'
_computing_molecular_graphics 'Mercury (CCDC, 2002) and PLATON (Spek, 2003)'
_computing_publication_material CRYSTALS
_computing_structure_refinement 'CRYSTALS (Watkin et al., 2001)'
_computing_structure_solution 'SIR92 (Altomare et al., 1994)'
_diffrn_ambient_temperature 293
_diffrn_measured_fraction_theta_full 1.000
_diffrn_measured_fraction_theta_max 0.952
_diffrn_measurement_device_type
;
Siemens P3 4-circle diffractometer
;
_diffrn_measurement_method \w
_diffrn_radiation_monochromator graphite
_diffrn_radiation_type MoK\a
_diffrn_radiation_wavelength 0.71073
_diffrn_reflns_av_R_equivalents 0.03
_diffrn_reflns_limit_h_max 6
_diffrn_reflns_limit_h_min -6
_diffrn_reflns_limit_k_max 25
_diffrn_reflns_limit_k_min -29
_diffrn_reflns_limit_l_max 9
_diffrn_reflns_limit_l_min 0
_diffrn_reflns_number 3211
_diffrn_reflns_theta_full 25.003
_diffrn_reflns_theta_max 30.031
_diffrn_reflns_theta_min 1.918
_diffrn_standards_decay_% 6.00
_diffrn_standards_interval_count 0
_diffrn_standards_interval_time 100
_diffrn_standards_number 2
_exptl_absorpt_coefficient_mu 0.890
_exptl_absorpt_correction_T_max 0.912
_exptl_absorpt_correction_T_min 0.874
_exptl_absorpt_correction_type psi-scan
_exptl_absorpt_process_details
;
Platon (Spek, 1990)
;
_exptl_crystal_colour colourless
_exptl_crystal_density_diffrn 1.627
_exptl_crystal_density_method 'not measured'
_exptl_crystal_description prism
_exptl_crystal_F_000 336.000
_exptl_crystal_size_max 0.40
_exptl_crystal_size_mid 0.10
_exptl_crystal_size_min 0.10
_refine_diff_density_max 0.70
_refine_diff_density_min -0.39
_refine_ls_extinction_method None
_refine_ls_goodness_of_fit_ref 0.9953
_refine_ls_hydrogen_treatment constr
_refine_ls_matrix_type full
_refine_ls_number_parameters 73
_refine_ls_number_reflns 1404
_refine_ls_number_restraints 0
_refine_ls_R_factor_all 0.0718
_refine_ls_R_factor_gt 0.0524
_refine_ls_shift/su_max 0.000458
_refine_ls_structure_factor_coef Fsqd
_refine_ls_weighting_details
;
 %TMethod, part 1,
 Chebychev polynomial, (Watkin, 1994, Prince, 1982).
 \hfil\break
 [weight] = $1.0/[A_0T_0(x)+A_1T_1(x) ... +A_{n-1}]T_{n-1}(x)]$
 where A$_i$ are the Chebychev coefficients listed below and
 $x$= F$_{\mathrm{calc}}$/F$_{\mathrm{max}}.$\hfil\break
 Method = Robust Weighting (Prince, 1982).\hfil\break
 W = [weight] * [1-(\Delta F/6\sigma F)$^2$]$^2$.\hfil\break
 A$_{0-2}$ are 10.8, 13.7, and 4.14, respectively.
;
_refine_ls_weighting_scheme calc
_refine_ls_wR_factor_all 0.1072
_refine_ls_wR_factor_gt 0.0898
_refine_ls_wR_factor_ref 0.0898
_reflns_number_gt 1404
_reflns_number_total 1840
_reflns_threshold_expression I>2\s(I)
_cod_data_source_file rn6008.cif
_cod_data_source_block I
_cod_original_sg_symbol_H-M 'P 21/c'
_cod_original_formula_sum 'C1 H9 Cl2 N5'
_cod_database_code 2203109
_cod_database_fobs_code 2203109

loop_
_symmetry_equiv_pos_as_xyz
x,y,z
-x,-y,-z
-x,y+1/2,-z+1/2
x,-y+1/2,z+1/2

loop_
_atom_site_label
_atom_site_fract_x
_atom_site_fract_y
_atom_site_fract_z
_atom_site_U_iso_or_equiv
_atom_site_adp_type
_atom_site_refinement_flags
_atom_site_occupancy
_atom_site_type_symbol
Cl1 -0.05069(18) 0.20793(4) 0.53939(12) 0.0302 Uani . 1.0000 Cl
Cl2 0.81842(19) 0.04282(4) 1.28699(12) 0.0305 Uani . 1.0000 Cl
N3 0.1977(6) 0.08878(14) 0.9372(4) 0.0309 Uani . 1.0000 N
N4 0.4223(7) 0.17770(14) 1.1748(4) 0.0337 Uani . 1.0000 N
N5 0.5227(7) 0.17040(13) 0.9888(4) 0.0304 Uani . 1.0000 N
C6 0.4137(7) 0.12442(15) 0.8830(4) 0.0244 Uani . 1.0000 C
N7 0.5385(6) 0.11292(14) 0.7148(4) 0.0271 Uani . 1.0000 N
N8 0.3505(6) 0.08904(13) 0.5597(4) 0.0268 Uani . 1.0000 N
H11 0.6121(7) 0.20611(13) 0.9485(4) 0.0500 Uiso R 1.0000 H
H12 0.1457(6) 0.09957(14) 1.0497(4) 0.0500 Uiso R 1.0000 H
H13 0.1565(6) 0.05325(14) 0.8817(4) 0.0500 Uiso R 1.0000 H
H14 0.6606(6) 0.14576(14) 0.6828(4) 0.0500 Uiso R 1.0000 H
H15 0.2294(6) 0.11352(13) 0.5075(4) 0.0500 Uiso R 1.0000 H
H16 0.2694(6) 0.04764(13) 0.5930(4) 0.0500 Uiso R 1.0000 H
H17 0.4535(6) 0.08205(13) 0.4625(4) 0.0500 Uiso R 1.0000 H
H9 0.2992 0.2096 1.1840 0.0500 Uiso . 1.0000 H
H10 0.5867 0.1893 1.2780 0.0500 Uiso . 1.0000 H

loop_
_atom_site_aniso_label
_atom_site_aniso_U_11
_atom_site_aniso_U_22
_atom_site_aniso_U_33
_atom_site_aniso_U_12
_atom_site_aniso_U_13
_atom_site_aniso_U_23
Cl1 0.0294(4) 0.0271(4) 0.0346(4) -0.0008(3) 0.0058(3) 0.0010(3)
Cl2 0.0361(4) 0.0274(4) 0.0291(4) -0.0016(3) 0.0100(3) 0.0001(3)
N3 0.0339(15) 0.0343(15) 0.0254(14) -0.0125(13) 0.0084(11) -0.0023(11)
N4 0.0402(16) 0.0326(15) 0.0282(14) 0.0043(13) 0.0029(12) -0.0055(12)
N5 0.0352(15) 0.0260(14) 0.0299(14) -0.0062(12) 0.0022(12) 0.0006(11)
C6 0.0233(15) 0.0263(15) 0.0235(14) -0.0005(12) 0.0020(11) 0.0025(11)
N7 0.0230(12) 0.0334(14) 0.0255(13) -0.0076(12) 0.0060(10) -0.0001(11)
N8 0.0300(14) 0.0291(14) 0.0217(13) 0.0003(11) 0.0047(11) 0.0010(10)

loop_
_atom_type_symbol
_atom_type_scat_dispersion_real
_atom_type_scat_dispersion_imag
_atom_type_scat_source
'C   ' 0.0033 0.0016 International_Tables_Vol_IV_Table_2.2B
'H   ' 0.0000 0.0000 International_Tables_Vol_IV_Table_2.2B
'N   ' 0.0061 0.0033 International_Tables_Vol_IV_Table_2.2B
'Cl  ' 0.1484 0.1585 International_Tables_Vol_IV_Table_2.2B

loop_
_geom_angle_atom_site_label_1
_geom_angle_atom_site_label_2
_geom_angle_atom_site_label_3
_geom_angle
_geom_angle_publ_flag
H13 N3 H12 124.962 no
H13 N3 C6 121.248 no
H12 N3 C6 111.485 no
H10 N4 H9 100.005 no
H10 N4 N5 113.647 no
H9 N4 N5 113.143 no
H11 N5 C6 127.689 no
H11 N5 N4 111.836 no
C6 N5 N4 118.1(3) yes
N7 C6 N5 117.3(3) yes
N7 C6 N3 120.5(3) yes
N5 C6 N3 122.2(3) yes
H14 N7 N8 114.932 no
H14 N7 C6 111.179 no
N8 N7 C6 117.1(3) yes
H17 N8 H16 105.161 no
H17 N8 H15 98.302 no
H16 N8 H15 115.081 no
H17 N8 N7 109.374 no
H16 N8 N7 110.705 no
H15 N8 N7 116.765 no

loop_
_geom_bond_atom_site_label_1
_geom_bond_atom_site_label_2
_geom_bond_distance
_geom_bond_publ_flag
N3 H13 0.861 no
N3 H12 0.863 no
N3 C6 1.313(4) yes
N4 H10 1.011 no
N4 H9 0.868 no
N4 N5 1.414(4) yes
N5 H11 0.912 no
N5 C6 1.299(4) yes
C6 N7 1.351(4) yes
N7 H14 0.925 no
N7 N8 1.412(4) yes
N8 H17 0.860 no
N8 H16 0.986 no
N8 H15 0.818 no

loop_
_geom_hbond_atom_site_label_D
_geom_hbond_atom_site_label_H
_geom_hbond_atom_site_label_A
_geom_hbond_site_symmetry_A
_geom_hbond_distance_DH
_geom_hbond_distance_HA
_geom_hbond_distance_DA
_geom_hbond_angle_DHA
_geom_hbond_publ_flag
N4 H9 Cl1 4_555 0.88 2.51 3.318(3) 152 yes
N4 H10 Cl1 1_656 1.02 2.38 3.395(3) 174 yes
N5 H11 Cl1 4_655 0.91 2.43 3.223(3) 146 yes
N3 H12 Cl2 1_455 0.86 2.59 3.223(3) 131 yes
N3 H12 N4 . 0.86 2.21 2.655(4) 112 yes
N3 H13 Cl2 2_657 0.86 2.36 3.196(3) 164 yes
N7 H14 Cl1 1_655 0.93 2.15 3.052(3) 165 yes
N8 H15 Cl1 . 0.82 2.39 3.101(3) 146 yes
N8 H15 Cl2 1_454 0.82 2.75 3.097(3) 107 yes
N8 H16 Cl2 2_657 0.99 2.14 3.110(3) 167 yes
N8 H17 Cl2 1_554 0.86 2.28 3.096(3) 160 yes

loop_
_cod_related_entry_id
_cod_related_entry_database
_cod_related_entry_code
1 ChemSpider 30654727
